data_7241037
loop_
_publ_author_name
'Yang, Lu'
'Qin, Lan'
'Dou, Yong'
'Zhang, Daopeng'
'Zhou, Zhen'
'Wang, Suna'

_publ_section_title
;
 High conversion and selectivity of photodimerization under air conditions
 by supramolecular oxidation restraint within a metallocage-like
 nanoreactor
;
_journal_name_full CrystEngComm
_journal_paper_doi 10.1039/D0CE00678E
_journal_year 2020
_chemical_formula_sum 'C30 H20 O2'
_chemical_formula_weight 412.46
_space_group_crystal_system triclinic
_space_group_IT_number 2
_space_group_name_Hall '-P 1'
_space_group_name_H-M_alt 'P -1'
_atom_sites_solution_hydrogens geom
_audit_creation_method SHELXL-2018/3
_audit_update_record
;
2020-06-24 deposited with the CCDC.	2020-07-23 downloaded from the CCDC.
;
_cell_angle_alpha 93.0871(10)
_cell_angle_beta 113.6774(10)
_cell_angle_gamma 114.3796(9)
_cell_formula_units_Z 1
_cell_length_a 7.8456(3)
_cell_length_b 8.3213(3)
_cell_length_c 9.5951(3)
_cell_measurement_reflns_used 7749
_cell_measurement_temperature 200(2)
_cell_measurement_theta_max 27.51
_cell_measurement_theta_min 4.13
_cell_volume 504.10(3)
_computing_cell_refinement 'Bruker SAINT'
_computing_data_collection 'Bruker APEX2'
_computing_data_reduction 'Bruker SAINT'
_computing_molecular_graphics 'Bruker SHELXTL'
_computing_publication_material 'Bruker SHELXTL'
_computing_structure_refinement 'SHELXL-2018/3 (Sheldrick, 2018)'
_computing_structure_solution 'SHELXS-97 (Sheldrick 2008)'
_diffrn_ambient_temperature 200(2)
_diffrn_measured_fraction_theta_full 0.957
_diffrn_measured_fraction_theta_max 0.957
_diffrn_measurement_device_type 'Bruker APEX-II CCD'
_diffrn_measurement_method '\f and \w scans'
_diffrn_radiation_type MoK\a
_diffrn_radiation_wavelength 0.71073
_diffrn_reflns_av_R_equivalents 0.0157
_diffrn_reflns_av_unetI/netI 0.0130
_diffrn_reflns_Laue_measured_fraction_full 0.957
_diffrn_reflns_Laue_measured_fraction_max 0.957
_diffrn_reflns_limit_h_max 9
_diffrn_reflns_limit_h_min -9
_diffrn_reflns_limit_k_max 9
_diffrn_reflns_limit_k_min -9
_diffrn_reflns_limit_l_max 11
_diffrn_reflns_limit_l_min -11
_diffrn_reflns_number 7785
_diffrn_reflns_point_group_measured_fraction_full 0.957
_diffrn_reflns_point_group_measured_fraction_max 0.957
_diffrn_reflns_theta_full 24.983
_diffrn_reflns_theta_max 24.983
_diffrn_reflns_theta_min 4.132
_exptl_absorpt_coefficient_mu 0.084
_exptl_crystal_colour transparency
_exptl_crystal_density_diffrn 1.359
_exptl_crystal_description block
_exptl_crystal_F_000 216
_exptl_crystal_size_max 0.14
_exptl_crystal_size_mid 0.12
_exptl_crystal_size_min 0.09
_refine_diff_density_max 0.284
_refine_diff_density_min -0.152
_refine_diff_density_rms 0.031
_refine_ls_extinction_method none
_refine_ls_goodness_of_fit_ref 1.038
_refine_ls_hydrogen_treatment constr
_refine_ls_matrix_type full
_refine_ls_number_parameters 145
_refine_ls_number_reflns 1712
_refine_ls_number_restraints 0
_refine_ls_restrained_S_all 1.038
_refine_ls_R_factor_all 0.0398
_refine_ls_R_factor_gt 0.0387
_refine_ls_shift/su_max 0.000
_refine_ls_shift/su_mean 0.000
_refine_ls_structure_factor_coef Fsqd
_refine_ls_weighting_details 'w=1/[\s^2^(Fo^2^)+(0.0556P)^2^+0.1690P] where P=(Fo^2^+2Fc^2^)/3'
_refine_ls_weighting_scheme calc
_refine_ls_wR_factor_gt 0.1018
_refine_ls_wR_factor_ref 0.1026
_reflns_Friedel_coverage 0.000
_reflns_number_gt 1642
_reflns_number_total 1712
_reflns_threshold_expression 'I > 2\s(I)'
_cod_data_source_file d0ce00678e2.cif
_cod_data_source_block 1_CCDC1
_cod_database_code 7241037
_shelx_shelxl_version_number 2018/3
_shelx_space_group_comment
;
The symmetry employed for this shelxl refinement is uniquely defined
by the following loop, which should always be used as a source of
symmetry information in preference to the above space-group names.
They are only intended as comments.
;

loop_
_space_group_symop_operation_xyz
'x, y, z'
'-x, -y, -z'

loop_
_atom_site_label
_atom_site_type_symbol
_atom_site_fract_x
_atom_site_fract_y
_atom_site_fract_z
_atom_site_U_iso_or_equiv
_atom_site_adp_type
_atom_site_occupancy
_atom_site_site_symmetry_order
_atom_site_calc_flag
_atom_site_refinement_flags_posn
_atom_site_refinement_flags_adp
_atom_site_refinement_flags_occupancy
_atom_site_disorder_assembly
_atom_site_disorder_group
O1 O -0.12508(19) 0.74179(15) 0.29976(13) 0.0457(3) Uani 1 1 d . . . . .
C1 C 0.43112(19) 1.02883(17) 0.28135(14) 0.0265(3) Uani 1 1 d . . . . .
H1A H 0.408866 0.953913 0.350189 0.032 Uiso 1 1 calc R U . . .
C2 C 0.6324(2) 1.16975(18) 0.32502(16) 0.0321(3) Uani 1 1 d . . . . .
H2A H 0.747492 1.190178 0.423024 0.039 Uiso 1 1 calc R U . . .
C3 C 0.6652(2) 1.27991(18) 0.22619(17) 0.0335(3) Uani 1 1 d . . . . .
H3A H 0.802790 1.376158 0.256009 0.040 Uiso 1 1 calc R U . . .
C4 C 0.49694(19) 1.25009(17) 0.08311(15) 0.0281(3) Uani 1 1 d . . . . .
H4A H 0.519646 1.327268 0.015893 0.034 Uiso 1 1 calc R U . . .
C5 C 0.29536(18) 1.10806(15) 0.03739(13) 0.0211(3) Uani 1 1 d . . . . .
C6 C 0.26209(18) 0.99685(15) 0.13748(13) 0.0208(3) Uani 1 1 d . . . . .
C7 C 0.03892(17) 0.84855(15) 0.08562(13) 0.0199(3) Uani 1 1 d . . . . .
H7A H 0.045899 0.757151 0.148277 0.024 Uiso 1 1 calc R U . . .
C8 C -0.05631(17) 0.75377(15) -0.08629(13) 0.0202(3) Uani 1 1 d . . . . .
C9 C -0.17382(19) 0.56490(16) -0.14576(15) 0.0253(3) Uani 1 1 d . . . . .
H9A H -0.194829 0.489552 -0.076981 0.030 Uiso 1 1 calc R U . . .
C10 C -0.2606(2) 0.48599(17) -0.30554(15) 0.0306(3) Uani 1 1 d . . . . .
H10A H -0.339903 0.356726 -0.345458 0.037 Uiso 1 1 calc R U . . .
C11 C -0.2324(2) 0.59438(18) -0.40664(15) 0.0299(3) Uani 1 1 d . . . . .
H11A H -0.291926 0.539851 -0.515828 0.036 Uiso 1 1 calc R U . . .
C12 C -0.11701(19) 0.78285(17) -0.34846(14) 0.0253(3) Uani 1 1 d . . . . .
H12A H -0.099357 0.857451 -0.418337 0.030 Uiso 1 1 calc R U . . .
C13 C -0.02692(17) 0.86352(15) -0.18854(13) 0.0204(3) Uani 1 1 d . . . . .
C14 C -0.10118(18) 0.92914(15) 0.11611(13) 0.0203(3) Uani 1 1 d . . . . .
C15 C -0.1753(2) 0.84310(17) 0.23071(14) 0.0284(3) Uani 1 1 d . . . . .
H15A H -0.270500 0.872658 0.249147 0.034 Uiso 1 1 calc R U . . .

loop_
_atom_site_aniso_label
_atom_site_aniso_U_11
_atom_site_aniso_U_22
_atom_site_aniso_U_33
_atom_site_aniso_U_23
_atom_site_aniso_U_13
_atom_site_aniso_U_12
O1 0.0710(8) 0.0476(6) 0.0454(6) 0.0311(5) 0.0416(6) 0.0351(6)
C1 0.0280(6) 0.0284(6) 0.0233(6) 0.0044(5) 0.0086(5) 0.0171(5)
C2 0.0239(6) 0.0347(7) 0.0298(7) -0.0010(5) 0.0036(5) 0.0169(5)
C3 0.0199(6) 0.0290(7) 0.0432(8) -0.0001(6) 0.0111(6) 0.0089(5)
C4 0.0245(6) 0.0257(6) 0.0362(7) 0.0074(5) 0.0168(5) 0.0113(5)
C5 0.0210(6) 0.0218(6) 0.0231(6) 0.0038(5) 0.0114(5) 0.0117(5)
C6 0.0218(6) 0.0214(6) 0.0221(6) 0.0034(4) 0.0104(5) 0.0128(5)
C7 0.0223(6) 0.0202(6) 0.0199(6) 0.0075(4) 0.0103(5) 0.0116(5)
C8 0.0188(5) 0.0225(6) 0.0219(6) 0.0052(4) 0.0094(5) 0.0121(5)
C9 0.0229(6) 0.0225(6) 0.0307(7) 0.0076(5) 0.0115(5) 0.0118(5)
C10 0.0258(6) 0.0220(6) 0.0336(7) -0.0020(5) 0.0071(5) 0.0101(5)
C11 0.0278(7) 0.0335(7) 0.0225(6) -0.0018(5) 0.0064(5) 0.0157(6)
C12 0.0261(6) 0.0313(7) 0.0219(6) 0.0066(5) 0.0116(5) 0.0163(5)
C13 0.0198(6) 0.0231(6) 0.0215(6) 0.0050(5) 0.0104(5) 0.0122(5)
C14 0.0220(6) 0.0217(6) 0.0204(6) 0.0069(4) 0.0121(5) 0.0108(5)
C15 0.0331(7) 0.0281(6) 0.0260(6) 0.0078(5) 0.0185(5) 0.0116(5)

loop_
_atom_type_symbol
_atom_type_description
_atom_type_scat_dispersion_real
_atom_type_scat_dispersion_imag
_atom_type_scat_source
C C 0.0033 0.0016 'International Tables Vol C Tables 4.2.6.8 and 6.1.1.4'
H H 0.0000 0.0000 'International Tables Vol C Tables 4.2.6.8 and 6.1.1.4'
O O 0.0106 0.0060 'International Tables Vol C Tables 4.2.6.8 and 6.1.1.4'

loop_
_geom_angle_atom_site_label_1
_geom_angle_atom_site_label_2
_geom_angle_atom_site_label_3
_geom_angle
_geom_angle_site_symmetry_1
_geom_angle_site_symmetry_3
_geom_angle_publ_flag
C6 C1 C2 120.39(12) . . ?
C3 C2 C1 120.03(12) . . ?
C2 C3 C4 119.95(12) . . ?
C5 C4 C3 120.49(12) . . ?
C4 C5 C6 119.57(11) . . ?
C4 C5 C14 123.36(11) . 2_575 ?
C6 C5 C14 117.01(10) . 2_575 ?
C1 C6 C5 119.57(11) . . ?
C1 C6 C7 122.66(10) . . ?
C5 C6 C7 117.74(10) . . ?
C6 C7 C8 108.14(9) . . ?
C6 C7 C14 111.70(9) . . ?
C8 C7 C14 111.96(9) . . ?
C9 C8 C13 119.50(11) . . ?
C9 C8 C7 122.85(10) . . ?
C13 C8 C7 117.64(10) . . ?
C8 C9 C10 120.16(11) . . ?
C11 C10 C9 120.35(11) . . ?
C10 C11 C12 119.82(11) . . ?
C13 C12 C11 120.43(11) . . ?
C12 C13 C8 119.73(11) . . ?
C12 C13 C14 123.30(10) . 2_575 ?
C8 C13 C14 116.95(10) . 2_575 ?
C15 C14 C5 108.67(9) . 2_575 ?
C15 C14 C13 107.50(9) . 2_575 ?
C5 C14 C13 107.55(9) 2_575 2_575 ?
C15 C14 C7 110.12(9) . . ?
C5 C14 C7 111.53(9) 2_575 . ?
C13 C14 C7 111.33(9) 2_575 . ?
O1 C15 C14 126.15(12) . . ?

loop_
_geom_bond_atom_site_label_1
_geom_bond_atom_site_label_2
_geom_bond_distance
_geom_bond_site_symmetry_2
_geom_bond_publ_flag
O1 C15 1.1957(16) . ?
C1 C6 1.3907(17) . ?
C1 C2 1.3898(19) . ?
C2 C3 1.379(2) . ?
C3 C4 1.3878(19) . ?
C4 C5 1.3908(17) . ?
C5 C6 1.3945(16) . ?
C5 C14 1.5314(15) 2_575 ?
C6 C7 1.5121(16) . ?
C7 C8 1.5115(15) . ?
C7 C14 1.6091(15) . ?
C8 C9 1.3894(17) . ?
C8 C13 1.3980(16) . ?
C9 C10 1.3888(18) . ?
C10 C11 1.3805(19) . ?
C11 C12 1.3851(18) . ?
C12 C13 1.3896(17) . ?
C13 C14 1.5324(15) 2_575 ?
C14 C15 1.5215(15) . ?
